data_7002202
loop_
_publ_author_name
'Bennett, Martin A.'
'Bhargava, Suresh K.'
'Mirzadeh, Nedaossadat'
'Priv\'er, Steven H.'
'Wagler, J\"org'
'Willis, Anthony C.'

_publ_section_title
;
 Synthesis and interconversions of digold(i), tetragold(i), digold(ii),
 gold(i)--gold(iii) and digold(iii) complexes of fluorine-substituted
 aryl carbanions
;
_journal_issue 36
_journal_name_full 'Dalton Transactions'
_journal_page_first 7537
_journal_page_last 7551
_journal_paper_doi 10.1039/b906769h
_journal_year 2009
_chemical_formula_moiety 'C36 H26 Au2 Cl2 F2 P2, 0.58(C H2 Cl2), 0.33(C H4 O)'
_chemical_formula_sum 'C36.91 H28.48 Au2 Cl3.16 F2 O0.33 P2'
_chemical_formula_weight 1083.17
_chemical_name_systematic
;
?
;
_space_group_IT_number 2
_symmetry_cell_setting triclinic
_symmetry_space_group_name_Hall '-P 1'
_symmetry_space_group_name_H-M 'P -1'
_atom_sites_solution_hydrogens geom
_atom_sites_solution_primary direct
_atom_sites_solution_secondary difmap
_audit_creation_method SHELXL-97
_cell_angle_alpha 72.6120(10)
_cell_angle_beta 80.9120(10)
_cell_angle_gamma 82.9700(10)
_cell_formula_units_Z 4
_cell_length_a 9.57140(10)
_cell_length_b 19.3795(3)
_cell_length_c 20.7246(4)
_cell_measurement_reflns_used 348564
_cell_measurement_temperature 100(2)
_cell_measurement_theta_max 27.485
_cell_measurement_theta_min 2.546
_cell_volume 3610.92(10)
_computing_cell_refinement 'HKL Scalepack (Otwinowski & Minor 1997)'
_computing_data_collection 'Nonius Collect, KappaCCD'
_computing_data_reduction 'Denzo and Scalepak (Otwinowski & Minor, 1997)'
_computing_molecular_graphics 'ORTEP32 for windows (Farugia)'
_computing_publication_material 'Ciftab (Sheldrick, 1997)'
_computing_structure_refinement 'SHELXL-97 (Sheldrick, 1997)'
_computing_structure_solution 'SHELXS-97 (Sheldrick, 1990)'
_diffrn_ambient_temperature 100(2)
_diffrn_measured_fraction_theta_full 0.999
_diffrn_measured_fraction_theta_max 0.999
_diffrn_measurement_device_type 'Nonius Kappa CCD area detector'
_diffrn_measurement_method 'phi and omega scans'
_diffrn_radiation_monochromator graphite
_diffrn_radiation_source 'fine-focus sealed tube'
_diffrn_radiation_type MoK\a
_diffrn_radiation_wavelength 0.71073
_diffrn_reflns_av_R_equivalents 0.0674
_diffrn_reflns_av_sigmaI/netI 0.0462
_diffrn_reflns_limit_h_max 12
_diffrn_reflns_limit_h_min -12
_diffrn_reflns_limit_k_max 24
_diffrn_reflns_limit_k_min -24
_diffrn_reflns_limit_l_max 26
_diffrn_reflns_limit_l_min -26
_diffrn_reflns_number 74858
_diffrn_reflns_theta_full 27.00
_diffrn_reflns_theta_max 27.00
_diffrn_reflns_theta_min 2.62
_exptl_absorpt_coefficient_mu 8.476
_exptl_absorpt_correction_T_max 0.721
_exptl_absorpt_correction_T_min 0.489
_exptl_absorpt_correction_type multi-scan
_exptl_absorpt_process_details SORTAV
_exptl_crystal_colour yellow
_exptl_crystal_density_diffrn 1.992
_exptl_crystal_density_method 'not measured'
_exptl_crystal_description needle
_exptl_crystal_F_000 2049.2
_exptl_crystal_size_max 0.20
_exptl_crystal_size_mid 0.05
_exptl_crystal_size_min 0.04
_refine_diff_density_max 2.450
_refine_diff_density_min -1.945
_refine_diff_density_rms 0.187
_refine_ls_extinction_method none
_refine_ls_goodness_of_fit_ref 1.037
_refine_ls_hydrogen_treatment constr
_refine_ls_matrix_type full
_refine_ls_number_parameters 864
_refine_ls_number_reflns 15753
_refine_ls_number_restraints 35
_refine_ls_restrained_S_all 1.037
_refine_ls_R_factor_all 0.0563
_refine_ls_R_factor_gt 0.0376
_refine_ls_shift/su_max 0.002
_refine_ls_shift/su_mean 0.000
_refine_ls_structure_factor_coef Fsqd
_refine_ls_weighting_details 'calc w=1/[\s^2^(Fo^2^)+(0.0366P)^2^+18.1009P] where P=(Fo^2^+2Fc^2^)/3'
_refine_ls_weighting_scheme calc
_refine_ls_wR_factor_gt 0.0841
_refine_ls_wR_factor_ref 0.0896
_reflns_number_gt 12519
_reflns_number_total 15753
_reflns_threshold_expression >2sigma(I)
_cod_data_source_file b906769h.txt
_cod_data_source_block neda02501
_cod_original_sg_symbol_Hall -P1
_cod_original_sg_symbol_H-M P-1
_cod_database_code 7002202

loop_
_symmetry_equiv_pos_as_xyz
'x, y, z'
'-x, -y, -z'

loop_
_atom_site_label
_atom_site_type_symbol
_atom_site_fract_x
_atom_site_fract_y
_atom_site_fract_z
_atom_site_U_iso_or_equiv
_atom_site_adp_type
_atom_site_occupancy
_atom_site_symmetry_multiplicity
_atom_site_calc_flag
_atom_site_refinement_flags
_atom_site_disorder_assembly
_atom_site_disorder_group
Au1 Au 0.57074(2) 0.280015(11) 0.837863(12) 0.01778(6) Uani 1 1 d . . .
Au2 Au 0.61960(2) 0.216980(12) 0.744450(13) 0.02128(6) Uani 1 1 d . . .
Cl1 Cl 0.48968(16) 0.33250(8) 0.92779(8) 0.0229(3) Uani 1 1 d . . .
Cl2 Cl 0.6335(2) 0.15968(10) 0.65757(10) 0.0402(4) Uani 1 1 d . . .
P1 P 0.54149(16) 0.16301(8) 0.91045(8) 0.0195(3) Uani 1 1 d . . .
P2 P 0.48874(17) 0.31999(9) 0.68465(9) 0.0226(3) Uani 1 1 d . . .
F1 F 0.9100(4) 0.1147(2) 0.7207(2) 0.0373(10) Uani 1 1 d . . .
F2 F 0.7346(4) 0.41709(19) 0.8343(2) 0.0289(9) Uani 1 1 d . . .
C1 C 0.6718(6) 0.1029(3) 0.8764(3) 0.0210(13) Uani 1 1 d . . .
C2 C 0.7240(7) 0.0361(3) 0.9182(4) 0.0253(14) Uani 1 1 d . . .
H2 H 0.6845 0.0189 0.9646 0.030 Uiso 1 1 calc R . .
C3 C 0.8333(7) -0.0039(3) 0.8908(4) 0.0294(15) Uani 1 1 d . . .
H3 H 0.8661 -0.0503 0.9175 0.035 Uiso 1 1 calc R . .
C4 C 0.8951(7) 0.0233(3) 0.8246(3) 0.0270(15) Uani 1 1 d . . .
H4 H 0.9737 -0.0030 0.8063 0.032 Uiso 1 1 calc R . .
C5 C 0.8424(7) 0.0888(3) 0.7852(3) 0.0263(14) Uani 1 1 d . . .
C6 C 0.7259(7) 0.1297(3) 0.8073(3) 0.0231(14) Uani 1 1 d . . .
C7 C 0.5789(6) 0.1502(3) 0.9966(3) 0.0204(13) Uani 1 1 d . . .
C8 C 0.7163(7) 0.1636(4) 1.0024(4) 0.0313(16) Uani 1 1 d . . .
H8 H 0.7830 0.1789 0.9629 0.038 Uiso 1 1 calc R . .
C9 C 0.7530(8) 0.1543(4) 1.0665(4) 0.0390(18) Uani 1 1 d . . .
H9 H 0.8457 0.1634 1.0713 0.047 Uiso 1 1 calc R . .
C10 C 0.6555(9) 0.1318(4) 1.1238(4) 0.0416(19) Uani 1 1 d . . .
H10 H 0.6822 0.1252 1.1676 0.050 Uiso 1 1 calc R . .
C11 C 0.5203(9) 0.1188(4) 1.1182(4) 0.0386(18) Uani 1 1 d . . .
H11 H 0.4539 0.1036 1.1579 0.046 Uiso 1 1 calc R . .
C12 C 0.4812(8) 0.1282(4) 1.0536(4) 0.0310(15) Uani 1 1 d . . .
H12 H 0.3881 0.1195 1.0492 0.037 Uiso 1 1 calc R . .
C13 C 0.3657(6) 0.1351(3) 0.9158(3) 0.0226(13) Uani 1 1 d . . .
C14 C 0.2502(7) 0.1753(3) 0.9415(4) 0.0265(14) Uani 1 1 d . . .
H14 H 0.2652 0.2158 0.9556 0.032 Uiso 1 1 calc R . .
C15 C 0.1146(7) 0.1555(4) 0.9462(4) 0.0335(16) Uani 1 1 d . . .
H15 H 0.0364 0.1826 0.9638 0.040 Uiso 1 1 calc R . .
C16 C 0.0907(7) 0.0973(4) 0.9257(4) 0.0356(17) Uani 1 1 d . . .
H16 H -0.0032 0.0837 0.9301 0.043 Uiso 1 1 calc R . .
C17 C 0.2039(7) 0.0586(4) 0.8986(4) 0.0331(16) Uani 1 1 d . . .
H17 H 0.1870 0.0194 0.8830 0.040 Uiso 1 1 calc R . .
C18 C 0.3408(7) 0.0764(3) 0.8940(4) 0.0278(15) Uani 1 1 d . . .
H18 H 0.4181 0.0489 0.8760 0.033 Uiso 1 1 calc R . .
C19 C 0.5610(6) 0.3945(3) 0.7001(3) 0.0226(14) Uani 1 1 d . . .
C20 C 0.5806(7) 0.4616(3) 0.6513(4) 0.0285(15) Uani 1 1 d . . .
H20 H 0.5462 0.4722 0.6086 0.034 Uiso 1 1 calc R . .
C21 C 0.6504(7) 0.5120(3) 0.6661(4) 0.0314(16) Uani 1 1 d . . .
H21 H 0.6639 0.5578 0.6335 0.038 Uiso 1 1 calc R . .
C22 C 0.7009(7) 0.4964(3) 0.7280(4) 0.0275(15) Uani 1 1 d . . .
H22 H 0.7506 0.5308 0.7379 0.033 Uiso 1 1 calc R . .
C23 C 0.6785(7) 0.4307(3) 0.7752(3) 0.0240(14) Uani 1 1 d . . .
C24 C 0.6070(6) 0.3780(3) 0.7644(3) 0.0221(13) Uani 1 1 d . . .
C25 C 0.3007(7) 0.3208(3) 0.7142(3) 0.0241(14) Uani 1 1 d . . .
C26 C 0.2154(7) 0.3856(4) 0.7025(4) 0.0363(17) Uani 1 1 d . . .
H26 H 0.2572 0.4303 0.6822 0.044 Uiso 1 1 calc R . .
C27 C 0.0701(8) 0.3854(4) 0.7203(4) 0.0419(19) Uani 1 1 d . . .
H27 H 0.0121 0.4298 0.7123 0.050 Uiso 1 1 calc R . .
C28 C 0.0091(8) 0.3195(4) 0.7501(4) 0.0386(18) Uani 1 1 d . . .
H28 H -0.0908 0.3191 0.7625 0.046 Uiso 1 1 calc R . .
C29 C 0.0924(8) 0.2555(4) 0.7616(4) 0.0369(17) Uani 1 1 d . . .
H29 H 0.0503 0.2108 0.7813 0.044 Uiso 1 1 calc R . .
C30 C 0.2384(7) 0.2561(4) 0.7444(4) 0.0322(16) Uani 1 1 d . . .
H30 H 0.2962 0.2116 0.7534 0.039 Uiso 1 1 calc R . .
C31 C 0.5074(7) 0.3350(3) 0.5938(3) 0.0284(15) Uani 1 1 d . . .
C32 C 0.3926(8) 0.3323(4) 0.5616(3) 0.0314(16) Uani 1 1 d . . .
H32 H 0.3011 0.3259 0.5870 0.038 Uiso 1 1 calc R . .
C33 C 0.4113(9) 0.3388(4) 0.4925(4) 0.0421(19) Uani 1 1 d . . .
H33 H 0.3323 0.3361 0.4710 0.050 Uiso 1 1 calc R . .
C34 C 0.5429(9) 0.3490(4) 0.4544(4) 0.044(2) Uani 1 1 d . . .
H34 H 0.5550 0.3537 0.4069 0.053 Uiso 1 1 calc R . .
C35 C 0.6581(9) 0.3524(4) 0.4870(4) 0.0418(19) Uani 1 1 d . . .
H35 H 0.7492 0.3599 0.4614 0.050 Uiso 1 1 calc R . .
C36 C 0.6408(8) 0.3450(4) 0.5557(4) 0.0342(17) Uani 1 1 d . . .
H36 H 0.7201 0.3467 0.5774 0.041 Uiso 1 1 calc R . .
Au3 Au 0.96564(2) 0.766583(11) 0.780173(12) 0.01774(6) Uani 1 1 d . A .
Au4 Au 0.99071(2) 0.687577(12) 0.699629(12) 0.01817(6) Uani 1 1 d . A .
Cl3 Cl 0.90501(17) 0.83170(8) 0.86212(8) 0.0262(3) Uani 1 1 d . . .
Cl4 Cl 0.96988(18) 0.61252(8) 0.63039(9) 0.0287(4) Uani 1 1 d . . .
P3 P 0.94331(16) 0.65646(8) 0.86486(8) 0.0179(3) Uani 1 1 d . . .
P4 P 0.85039(17) 0.78406(8) 0.63706(9) 0.0220(3) Uani 1 1 d D . .
F3 F 1.2661(4) 0.5780(2) 0.6761(2) 0.0343(9) Uani 1 1 d . . .
F4 F 1.1258(4) 0.91421(19) 0.7482(2) 0.0316(9) Uani 1 1 d . . .
C37 C 1.0703(6) 0.5915(3) 0.8368(3) 0.0196(13) Uani 1 1 d . A .
C38 C 1.1406(7) 0.5346(3) 0.8822(3) 0.0239(14) Uani 1 1 d . . .
H38 H 1.1120 0.5242 0.9299 0.029 Uiso 1 1 calc R . .
C39 C 1.2522(7) 0.4934(3) 0.8569(4) 0.0258(14) Uani 1 1 d . . .
H39 H 1.3004 0.4545 0.8874 0.031 Uiso 1 1 calc R . .
C40 C 1.2938(7) 0.5088(3) 0.7874(4) 0.0287(15) Uani 1 1 d . . .
H40 H 1.3721 0.4817 0.7698 0.034 Uiso 1 1 calc R . .
C41 C 1.2199(7) 0.5641(3) 0.7441(3) 0.0256(14) Uani 1 1 d . A .
C42 C 1.1058(6) 0.6077(3) 0.7657(3) 0.0216(13) Uani 1 1 d . . .
C43 C 0.9843(6) 0.6574(3) 0.9468(3) 0.0206(13) Uani 1 1 d . . .
C44 C 1.1254(6) 0.6659(3) 0.9527(3) 0.0248(14) Uani 1 1 d . . .
H44 H 1.1960 0.6706 0.9142 0.030 Uiso 1 1 calc R . .
C45 C 1.1617(7) 0.6674(3) 1.0139(4) 0.0279(15) Uani 1 1 d . . .
H45 H 1.2575 0.6717 1.0181 0.033 Uiso 1 1 calc R . .
C46 C 1.0573(7) 0.6626(3) 1.0698(4) 0.0281(15) Uani 1 1 d . . .
H46 H 1.0812 0.6644 1.1120 0.034 Uiso 1 1 calc R . .
C47 C 0.9186(7) 0.6552(3) 1.0634(3) 0.0271(15) Uani 1 1 d . . .
H47 H 0.8474 0.6520 1.1015 0.033 Uiso 1 1 calc R . .
C48 C 0.8821(7) 0.6522(3) 1.0025(3) 0.0224(13) Uani 1 1 d . . .
H48 H 0.7866 0.6466 0.9990 0.027 Uiso 1 1 calc R . .
C49 C 0.7654(6) 0.6282(3) 0.8797(3) 0.0199(13) Uani 1 1 d . . .
C50 C 0.7398(7) 0.5552(3) 0.8928(4) 0.0269(15) Uani 1 1 d . . .
H50 H 0.8164 0.5197 0.8901 0.032 Uiso 1 1 calc R . .
C51 C 0.6014(7) 0.5356(4) 0.9099(4) 0.0341(17) Uani 1 1 d . . .
H51 H 0.5832 0.4864 0.9183 0.041 Uiso 1 1 calc R . .
C52 C 0.4887(7) 0.5871(4) 0.9149(4) 0.0333(17) Uani 1 1 d . . .
H52 H 0.3943 0.5731 0.9280 0.040 Uiso 1 1 calc R . .
C53 C 0.5159(7) 0.6591(4) 0.9007(4) 0.0306(16) Uani 1 1 d . . .
H53 H 0.4388 0.6944 0.9035 0.037 Uiso 1 1 calc R . .
C54 C 0.6524(7) 0.6808(3) 0.8824(3) 0.0246(14) Uani 1 1 d . . .
H54 H 0.6692 0.7305 0.8720 0.030 Uiso 1 1 calc R . .
C55 C 0.9117(7) 0.8663(3) 0.6425(3) 0.0272(15) Uani 1 1 d . A .
C56 C 0.9025(9) 0.9320(4) 0.5903(4) 0.0414(19) Uani 1 1 d . . .
H56 H 0.8536 0.9358 0.5528 0.050 Uiso 1 1 calc R A .
C57 C 0.9652(12) 0.9911(4) 0.5941(4) 0.060(3) Uani 1 1 d . A .
H57 H 0.9568 1.0361 0.5599 0.072 Uiso 1 1 calc R . .
C58 C 1.0403(9) 0.9843(4) 0.6479(4) 0.043(2) Uani 1 1 d . . .
H58 H 1.0866 1.0239 0.6504 0.052 Uiso 1 1 calc R A .
C59 C 1.0462(7) 0.9195(3) 0.6970(4) 0.0272(15) Uani 1 1 d . A .
C60 C 0.9805(6) 0.8591(3) 0.6988(3) 0.0214(13) Uani 1 1 d . . .
C61 C 0.8543(7) 0.7937(3) 0.5475(3) 0.0230(13) Uani 1 1 d . A .
C62 C 0.9818(8) 0.7818(4) 0.5083(4) 0.0338(16) Uani 1 1 d . . .
H62 H 1.0653 0.7655 0.5298 0.041 Uiso 1 1 calc R A .
C63 C 0.9896(8) 0.7931(4) 0.4394(4) 0.0371(17) Uani 1 1 d . A .
H63 H 1.0780 0.7852 0.4135 0.045 Uiso 1 1 calc R . .
C64 C 0.8693(8) 0.8159(4) 0.4078(4) 0.0369(18) Uani 1 1 d . . .
H64 H 0.8741 0.8238 0.3601 0.044 Uiso 1 1 calc R A .
C65 C 0.7425(9) 0.8271(5) 0.4458(4) 0.045(2) Uani 1 1 d . A .
H65 H 0.6595 0.8426 0.4238 0.054 Uiso 1 1 calc R . .
C66 C 0.7325(8) 0.8165(4) 0.5153(4) 0.0396(18) Uani 1 1 d . . .
H66 H 0.6437 0.8246 0.5408 0.048 Uiso 1 1 calc R A .
C67 C 0.6692(10) 0.7799(10) 0.6781(11) 0.024(3) Uani 0.66 1 d PD A 1
C68 C 0.5879(15) 0.8425(8) 0.6876(7) 0.033(3) Uani 0.66 1 d PD A 1
H68 H 0.6280 0.8878 0.6757 0.040 Uiso 0.66 1 calc PR A 1
C69 C 0.4453(14) 0.8354(8) 0.7153(8) 0.050(4) Uani 0.66 1 d PD A 1
H69 H 0.3874 0.8772 0.7208 0.060 Uiso 0.66 1 calc PR A 1
C70 C 0.3865(15) 0.7699(9) 0.7346(10) 0.053(4) Uani 0.66 1 d PD A 1
H70 H 0.2904 0.7666 0.7548 0.063 Uiso 0.66 1 calc PR A 1
C71 C 0.4662(16) 0.7094(8) 0.7246(12) 0.045(4) Uani 0.66 1 d PD A 1
H71 H 0.4252 0.6642 0.7372 0.054 Uiso 0.66 1 calc PR A 1
C72 C 0.6084(16) 0.7144(8) 0.6958(16) 0.034(3) Uani 0.66 1 d PD A 1
H72 H 0.6636 0.6726 0.6883 0.041 Uiso 0.66 1 calc PR A 1
C67A C 0.6671(17) 0.768(2) 0.670(2) 0.024(3) Uani 0.34 1 d PD A 2
C68A C 0.567(3) 0.8263(16) 0.6753(15) 0.033(3) Uani 0.34 1 d PD A 2
H68A H 0.5924 0.8750 0.6593 0.040 Uiso 0.34 1 calc PR A 2
C69A C 0.428(3) 0.8101(16) 0.7055(18) 0.050(4) Uani 0.34 1 d PD A 2
H69A H 0.3595 0.8486 0.7103 0.060 Uiso 0.34 1 calc PR A 2
C70A C 0.390(3) 0.7400(19) 0.728(2) 0.053(4) Uani 0.34 1 d PD A 2
H70A H 0.2946 0.7309 0.7473 0.063 Uiso 0.34 1 calc PR A 2
C71A C 0.486(4) 0.6836(16) 0.724(3) 0.045(4) Uani 0.34 1 d PD A 2
H71A H 0.4591 0.6352 0.7392 0.054 Uiso 0.34 1 calc PR A 2
C72A C 0.627(4) 0.6977(18) 0.695(3) 0.034(3) Uani 0.34 1 d PD A 2
H72A H 0.6954 0.6583 0.6941 0.041 Uiso 0.34 1 calc PR A 2
Cl5 Cl 0.6074(6) 0.0563(4) 0.5207(4) 0.1326(17) Uani 0.66 1 d PD B 1
C1S C 0.683(2) 0.1314(8) 0.4990(10) 0.1326(17) Uani 0.66 1 d PD B 1
H1S1 H 0.6281 0.1622 0.5262 0.159 Uiso 0.66 1 calc PR B 1
H1S2 H 0.7780 0.1195 0.5145 0.159 Uiso 0.66 1 calc PR B 1
Cl6 Cl 0.7057(6) 0.1819(4) 0.4210(4) 0.1326(17) Uani 0.66 1 d PD B 1
Cl7 Cl 0.9908(10) 0.4425(6) 0.5449(6) 0.093(2) Uani 0.40 1 d PD . 1
C2S C 0.920(3) 0.5163(8) 0.4815(15) 0.093(2) Uani 0.40 1 d PD C 1
H2S1 H 0.9259 0.4995 0.4404 0.111 Uiso 0.40 1 calc PR C 1
H2S2 H 0.8182 0.5238 0.4976 0.111 Uiso 0.40 1 calc PR C 1
Cl8 Cl 0.9871(10) 0.6032(6) 0.4535(6) 0.093(2) Uani 0.40 1 d PD . 1
Cl7A Cl 1.175(3) 0.492(2) 0.517(2) 0.093(2) Uani 0.10 1 d PD . 2
C2T C 0.993(3) 0.489(8) 0.551(3) 0.093(2) Uani 0.10 1 d PD D 2
H2T1 H 0.9760 0.4384 0.5769 0.111 Uiso 0.10 1 calc PR D 2
H2T2 H 0.9760 0.5174 0.5851 0.111 Uiso 0.10 1 calc PR D 2
Cl8A Cl 0.861(3) 0.522(2) 0.496(2) 0.093(2) Uani 0.10 1 d PD . 2
O1 O 0.5052(13) 0.9888(7) 0.2630(7) 0.090(3) Uani 0.66 1 d P E 1
H1 H 0.4850 0.9797 0.2285 0.135 Uiso 0.66 1 calc PR E 1
C3S C 0.646(2) 0.9576(10) 0.2757(10) 0.090(3) Uani 0.66 1 d PU E 1
H3S1 H 0.6680 0.9661 0.3172 0.135 Uiso 0.66 1 calc PR E 1
H3S2 H 0.7149 0.9801 0.2371 0.135 Uiso 0.66 1 calc PR E 1
H3S3 H 0.6517 0.9053 0.2816 0.135 Uiso 0.66 1 calc PR E 1

loop_
_atom_site_aniso_label
_atom_site_aniso_U_11
_atom_site_aniso_U_22
_atom_site_aniso_U_33
_atom_site_aniso_U_23
_atom_site_aniso_U_13
_atom_site_aniso_U_12
Au1 0.01633(12) 0.01373(11) 0.02288(13) -0.00601(9) -0.00173(9) 0.00132(8)
Au2 0.02215(13) 0.01755(11) 0.02382(13) -0.00792(10) -0.00105(10) 0.00229(9)
Cl1 0.0231(8) 0.0189(7) 0.0275(8) -0.0103(6) -0.0033(6) 0.0043(6)
Cl2 0.0561(12) 0.0348(9) 0.0350(10) -0.0197(8) -0.0077(9) 0.0036(8)
P1 0.0179(8) 0.0145(7) 0.0248(9) -0.0060(6) -0.0001(6) 0.0006(6)
P2 0.0216(8) 0.0213(8) 0.0242(9) -0.0068(7) -0.0027(7) 0.0018(6)
F1 0.039(2) 0.028(2) 0.034(2) -0.0056(18) 0.0100(19) 0.0107(17)
F2 0.028(2) 0.0228(18) 0.037(2) -0.0066(17) -0.0102(17) -0.0027(15)
C1 0.016(3) 0.016(3) 0.032(4) -0.011(3) 0.000(3) -0.002(2)
C2 0.027(3) 0.016(3) 0.033(4) -0.006(3) -0.005(3) -0.003(2)
C3 0.033(4) 0.017(3) 0.042(4) -0.010(3) -0.010(3) 0.000(3)
C4 0.026(3) 0.027(3) 0.031(4) -0.017(3) -0.005(3) 0.007(3)
C5 0.026(3) 0.022(3) 0.030(4) -0.013(3) 0.004(3) 0.005(3)
C6 0.027(3) 0.015(3) 0.025(3) -0.006(3) -0.003(3) 0.001(2)
C7 0.022(3) 0.010(3) 0.031(4) -0.010(2) -0.006(3) 0.005(2)
C8 0.028(4) 0.029(4) 0.039(4) -0.010(3) -0.009(3) 0.000(3)
C9 0.039(4) 0.035(4) 0.051(5) -0.021(4) -0.022(4) 0.008(3)
C10 0.052(5) 0.037(4) 0.039(5) -0.013(4) -0.020(4) 0.006(4)
C11 0.050(5) 0.037(4) 0.029(4) -0.011(3) -0.003(4) -0.002(3)
C12 0.032(4) 0.029(4) 0.031(4) -0.008(3) -0.004(3) -0.001(3)
C13 0.021(3) 0.019(3) 0.026(3) -0.004(3) 0.000(3) -0.003(2)
C14 0.022(3) 0.025(3) 0.034(4) -0.011(3) -0.004(3) -0.002(3)
C15 0.023(4) 0.035(4) 0.042(4) -0.014(3) -0.001(3) 0.002(3)
C16 0.024(4) 0.027(4) 0.055(5) -0.007(3) -0.010(3) -0.007(3)
C17 0.033(4) 0.026(3) 0.045(5) -0.013(3) -0.014(3) -0.006(3)
C18 0.030(4) 0.022(3) 0.034(4) -0.011(3) -0.007(3) 0.000(3)
C19 0.021(3) 0.014(3) 0.028(4) -0.002(3) 0.001(3) 0.006(2)
C20 0.029(4) 0.025(3) 0.028(4) -0.004(3) -0.002(3) 0.002(3)
C21 0.032(4) 0.019(3) 0.036(4) 0.000(3) 0.001(3) -0.003(3)
C22 0.025(3) 0.020(3) 0.036(4) -0.007(3) 0.000(3) -0.001(3)
C23 0.025(3) 0.019(3) 0.028(4) -0.008(3) -0.004(3) 0.004(2)
C24 0.014(3) 0.018(3) 0.029(4) -0.004(3) 0.001(3) 0.006(2)
C25 0.023(3) 0.028(3) 0.026(4) -0.015(3) -0.007(3) 0.004(3)
C26 0.023(4) 0.036(4) 0.052(5) -0.018(4) -0.008(3) 0.006(3)
C27 0.027(4) 0.044(4) 0.057(5) -0.025(4) -0.001(4) 0.006(3)
C28 0.026(4) 0.059(5) 0.034(4) -0.022(4) 0.002(3) -0.002(3)
C29 0.035(4) 0.042(4) 0.037(4) -0.012(3) -0.005(3) -0.009(3)
C30 0.031(4) 0.029(4) 0.035(4) -0.010(3) -0.005(3) 0.003(3)
C31 0.034(4) 0.024(3) 0.025(4) -0.006(3) -0.002(3) 0.001(3)
C32 0.034(4) 0.042(4) 0.021(4) -0.012(3) -0.002(3) -0.007(3)
C33 0.050(5) 0.048(5) 0.029(4) -0.009(4) -0.010(4) -0.005(4)
C34 0.062(6) 0.046(5) 0.025(4) -0.010(4) -0.001(4) -0.011(4)
C35 0.045(5) 0.046(5) 0.028(4) -0.008(4) 0.005(4) 0.000(4)
C36 0.031(4) 0.040(4) 0.027(4) -0.007(3) 0.000(3) 0.002(3)
Au3 0.01628(11) 0.01312(10) 0.02338(13) -0.00606(9) -0.00148(9) 0.00131(8)
Au4 0.01717(12) 0.01468(11) 0.02232(13) -0.00626(9) -0.00111(9) 0.00067(8)
Cl3 0.0327(8) 0.0167(7) 0.0302(9) -0.0112(6) -0.0007(7) 0.0010(6)
Cl4 0.0354(9) 0.0238(8) 0.0308(9) -0.0141(7) -0.0025(7) -0.0031(7)
P3 0.0150(7) 0.0142(7) 0.0236(8) -0.0060(6) -0.0006(6) 0.0014(6)
P4 0.0207(8) 0.0185(7) 0.0239(9) -0.0036(7) -0.0028(7) 0.0024(6)
F3 0.033(2) 0.037(2) 0.028(2) -0.0095(18) 0.0029(17) 0.0099(17)
F4 0.031(2) 0.0232(19) 0.041(2) -0.0126(17) 0.0040(18) -0.0075(16)
C37 0.018(3) 0.017(3) 0.026(3) -0.008(3) -0.003(3) 0.001(2)
C38 0.027(3) 0.017(3) 0.028(4) -0.004(3) -0.007(3) 0.001(2)
C39 0.024(3) 0.012(3) 0.039(4) -0.004(3) -0.008(3) 0.004(2)
C40 0.022(3) 0.020(3) 0.043(4) -0.012(3) 0.000(3) 0.005(3)
C41 0.026(3) 0.021(3) 0.028(4) -0.010(3) 0.001(3) 0.006(3)
C42 0.020(3) 0.017(3) 0.028(4) -0.007(3) -0.001(3) 0.000(2)
C43 0.023(3) 0.014(3) 0.026(3) -0.006(2) -0.007(3) 0.000(2)
C44 0.013(3) 0.032(3) 0.027(4) -0.009(3) 0.003(3) 0.000(3)
C45 0.020(3) 0.026(3) 0.042(4) -0.013(3) -0.011(3) 0.000(3)
C46 0.038(4) 0.020(3) 0.027(4) -0.007(3) -0.010(3) 0.000(3)
C47 0.028(4) 0.027(3) 0.025(4) -0.010(3) 0.002(3) 0.002(3)
C48 0.022(3) 0.020(3) 0.023(3) -0.003(3) -0.001(3) -0.001(2)
C49 0.015(3) 0.023(3) 0.023(3) -0.011(3) 0.001(2) -0.001(2)
C50 0.026(3) 0.016(3) 0.037(4) -0.007(3) 0.000(3) 0.001(2)
C51 0.033(4) 0.027(3) 0.048(5) -0.018(3) 0.002(3) -0.014(3)
C52 0.020(3) 0.035(4) 0.049(5) -0.018(3) -0.002(3) -0.006(3)
C53 0.014(3) 0.034(4) 0.043(4) -0.015(3) -0.001(3) 0.004(3)
C54 0.023(3) 0.026(3) 0.025(4) -0.009(3) 0.002(3) -0.006(3)
C55 0.033(4) 0.016(3) 0.029(4) -0.006(3) 0.004(3) 0.003(3)
C56 0.075(6) 0.021(3) 0.028(4) -0.003(3) -0.016(4) 0.000(4)
C57 0.120(9) 0.020(4) 0.034(5) 0.002(3) -0.007(5) -0.009(4)
C58 0.075(6) 0.017(3) 0.036(5) -0.007(3) 0.008(4) -0.014(3)
C59 0.033(4) 0.019(3) 0.029(4) -0.010(3) 0.003(3) 0.000(3)
C60 0.016(3) 0.016(3) 0.029(4) -0.005(3) 0.001(3) 0.000(2)
C61 0.026(3) 0.023(3) 0.019(3) -0.004(3) -0.003(3) 0.000(3)
C62 0.032(4) 0.040(4) 0.026(4) -0.008(3) -0.003(3) 0.002(3)
C63 0.039(4) 0.041(4) 0.027(4) -0.011(3) 0.004(3) 0.001(3)
C64 0.054(5) 0.032(4) 0.025(4) -0.006(3) -0.004(4) -0.012(3)
C65 0.038(4) 0.066(6) 0.026(4) 0.000(4) -0.013(3) -0.003(4)
C66 0.033(4) 0.051(5) 0.030(4) -0.004(4) -0.003(3) -0.004(3)
C67 0.024(4) 0.038(7) 0.013(6) -0.012(4) -0.002(3) 0.001(3)
C68 0.036(6) 0.036(8) 0.032(7) -0.019(5) -0.003(5) 0.004(5)
C69 0.035(6) 0.066(11) 0.053(8) -0.034(7) -0.002(5) 0.020(7)
C70 0.025(5) 0.075(15) 0.053(8) -0.020(10) 0.010(5) -0.005(8)
C71 0.025(7) 0.059(11) 0.049(6) -0.015(10) 0.002(6) -0.007(9)
C72 0.020(5) 0.043(9) 0.038(5) -0.013(8) 0.000(5) 0.003(5)
C67A 0.024(4) 0.038(7) 0.013(6) -0.012(4) -0.002(3) 0.001(3)
C68A 0.036(6) 0.036(8) 0.032(7) -0.019(5) -0.003(5) 0.004(5)
C69A 0.035(6) 0.066(11) 0.053(8) -0.034(7) -0.002(5) 0.020(7)
C70A 0.025(5) 0.075(15) 0.053(8) -0.020(10) 0.010(5) -0.005(8)
C71A 0.025(7) 0.059(11) 0.049(6) -0.015(10) 0.002(6) -0.007(9)
C72A 0.020(5) 0.043(9) 0.038(5) -0.013(8) 0.000(5) 0.003(5)
Cl5 0.088(3) 0.152(4) 0.180(5) -0.069(4) -0.067(3) 0.023(3)
C1S 0.088(3) 0.152(4) 0.180(5) -0.069(4) -0.067(3) 0.023(3)
Cl6 0.088(3) 0.152(4) 0.180(5) -0.069(4) -0.067(3) 0.023(3)
Cl7 0.072(4) 0.120(6) 0.109(4) -0.065(5) -0.021(3) -0.003(5)
C2S 0.072(4) 0.120(6) 0.109(4) -0.065(5) -0.021(3) -0.003(5)
Cl8 0.072(4) 0.120(6) 0.109(4) -0.065(5) -0.021(3) -0.003(5)
Cl7A 0.072(4) 0.120(6) 0.109(4) -0.065(5) -0.021(3) -0.003(5)
C2T 0.072(4) 0.120(6) 0.109(4) -0.065(5) -0.021(3) -0.003(5)
Cl8A 0.072(4) 0.120(6) 0.109(4) -0.065(5) -0.021(3) -0.003(5)
O1 0.090(5) 0.075(4) 0.098(5) -0.003(4) -0.019(4) -0.023(4)
C3S 0.090(5) 0.075(4) 0.098(5) -0.003(4) -0.019(4) -0.023(4)

loop_
_atom_type_symbol
_atom_type_description
_atom_type_scat_dispersion_real
_atom_type_scat_dispersion_imag
_atom_type_scat_source
C C 0.0033 0.0016 'International Tables Vol C Tables 4.2.6.8 and 6.1.1.4'
H H 0.0000 0.0000 'International Tables Vol C Tables 4.2.6.8 and 6.1.1.4'
F F 0.0171 0.0103 'International Tables Vol C Tables 4.2.6.8 and 6.1.1.4'
P P 0.1023 0.0942 'International Tables Vol C Tables 4.2.6.8 and 6.1.1.4'
Cl Cl 0.1484 0.1585 'International Tables Vol C Tables 4.2.6.8 and 6.1.1.4'
Au Au -2.0133 8.8022 'International Tables Vol C Tables 4.2.6.8 and 6.1.1.4'
O O 0.0106 0.0060 'International Tables Vol C Tables 4.2.6.8 and 6.1.1.4'

loop_
_geom_angle_atom_site_label_1
_geom_angle_atom_site_label_2
_geom_angle_atom_site_label_3
_geom_angle
_geom_angle_site_symmetry_1
_geom_angle_site_symmetry_3
_geom_angle_publ_flag
C24 Au1 P1 173.13(18) . . ?
C24 Au1 Cl1 95.01(18) . . ?
P1 Au1 Cl1 91.84(5) . . ?
C24 Au1 Au2 89.07(18) . . ?
P1 Au1 Au2 84.22(4) . . ?
Cl1 Au1 Au2 171.15(4) . . ?
C6 Au2 P2 173.31(18) . . ?
C6 Au2 Cl2 93.33(18) . . ?
P2 Au2 Cl2 92.93(6) . . ?
C6 Au2 Au1 90.62(17) . . ?
P2 Au2 Au1 82.91(4) . . ?
Cl2 Au2 Au1 172.73(5) . . ?
C13 P1 C1 109.8(3) . . ?
C13 P1 C7 107.9(3) . . ?
C1 P1 C7 105.4(3) . . ?
C13 P1 Au1 112.7(2) . . ?
C1 P1 Au1 106.6(2) . . ?
C7 P1 Au1 114.27(19) . . ?
C31 P2 C19 107.6(3) . . ?
C31 P2 C25 106.7(3) . . ?
C19 P2 C25 109.7(3) . . ?
C31 P2 Au2 115.2(2) . . ?
C19 P2 Au2 104.0(2) . . ?
C25 P2 Au2 113.3(2) . . ?
C6 C1 C2 122.3(6) . . ?
C6 C1 P1 115.7(4) . . ?
C2 C1 P1 121.7(5) . . ?
C3 C2 C1 119.0(6) . . ?
C3 C2 H2 120.5 . . ?
C1 C2 H2 120.5 . . ?
C2 C3 C4 120.0(6) . . ?
C2 C3 H3 120.0 . . ?
C4 C3 H3 120.0 . . ?
C5 C4 C3 119.6(6) . . ?
C5 C4 H4 120.2 . . ?
C3 C4 H4 120.2 . . ?
F1 C5 C4 117.5(5) . . ?
F1 C5 C6 118.7(6) . . ?
C4 C5 C6 123.8(6) . . ?
C5 C6 C1 114.9(6) . . ?
C5 C6 Au2 124.6(5) . . ?
C1 C6 Au2 120.1(4) . . ?
C12 C7 C8 120.9(6) . . ?
C12 C7 P1 123.5(5) . . ?
C8 C7 P1 115.6(5) . . ?
C9 C8 C7 118.9(7) . . ?
C9 C8 H8 120.5 . . ?
C7 C8 H8 120.5 . . ?
C10 C9 C8 120.2(7) . . ?
C10 C9 H9 119.9 . . ?
C8 C9 H9 119.9 . . ?
C11 C10 C9 121.0(7) . . ?
C11 C10 H10 119.5 . . ?
C9 C10 H10 119.5 . . ?
C10 C11 C12 119.5(7) . . ?
C10 C11 H11 120.2 . . ?
C12 C11 H11 120.2 . . ?
C7 C12 C11 119.4(7) . . ?
C7 C12 H12 120.3 . . ?
C11 C12 H12 120.3 . . ?
C14 C13 C18 119.2(6) . . ?
C14 C13 P1 118.1(5) . . ?
C18 C13 P1 122.7(5) . . ?
C15 C14 C13 119.5(6) . . ?
C15 C14 H14 120.2 . . ?
C13 C14 H14 120.2 . . ?
C16 C15 C14 121.1(6) . . ?
C16 C15 H15 119.5 . . ?
C14 C15 H15 119.5 . . ?
C15 C16 C17 119.6(6) . . ?
C15 C16 H16 120.2 . . ?
C17 C16 H16 120.2 . . ?
C18 C17 C16 120.7(6) . . ?
C18 C17 H17 119.6 . . ?
C16 C17 H17 119.6 . . ?
C17 C18 C13 119.7(6) . . ?
C17 C18 H18 120.1 . . ?
C13 C18 H18 120.1 . . ?
C20 C19 C24 121.8(6) . . ?
C20 C19 P2 124.1(5) . . ?
C24 C19 P2 114.0(4) . . ?
C21 C20 C19 119.2(7) . . ?
C21 C20 H20 120.4 . . ?
C19 C20 H20 120.4 . . ?
C22 C21 C20 120.3(6) . . ?
C22 C21 H21 119.9 . . ?
C20 C21 H21 119.9 . . ?
C23 C22 C21 119.3(6) . . ?
C23 C22 H22 120.3 . . ?
C21 C22 H22 120.3 . . ?
F2 C23 C22 116.9(6) . . ?
F2 C23 C24 119.5(5) . . ?
C22 C23 C24 123.6(6) . . ?
C23 C24 C19 115.8(6) . . ?
C23 C24 Au1 122.6(5) . . ?
C19 C24 Au1 121.6(5) . . ?
C30 C25 C26 119.2(6) . . ?
C30 C25 P2 119.9(5) . . ?
C26 C25 P2 120.7(5) . . ?
C27 C26 C25 120.5(7) . . ?
C27 C26 H26 119.7 . . ?
C25 C26 H26 119.7 . . ?
C26 C27 C28 119.5(7) . . ?
C26 C27 H27 120.3 . . ?
C28 C27 H27 120.3 . . ?
C29 C28 C27 120.4(7) . . ?
C29 C28 H28 119.8 . . ?
C27 C28 H28 119.8 . . ?
C28 C29 C30 119.9(7) . . ?
C28 C29 H29 120.1 . . ?
C30 C29 H29 120.1 . . ?
C25 C30 C29 120.6(6) . . ?
C25 C30 H30 119.7 . . ?
C29 C30 H30 119.7 . . ?
C32 C31 C36 119.2(7) . . ?
C32 C31 P2 121.0(5) . . ?
C36 C31 P2 119.6(6) . . ?
C33 C32 C31 120.1(7) . . ?
C33 C32 H32 119.9 . . ?
C31 C32 H32 119.9 . . ?
C34 C33 C32 121.0(8) . . ?
C34 C33 H33 119.5 . . ?
C32 C33 H33 119.5 . . ?
C33 C34 C35 118.7(7) . . ?
C33 C34 H34 120.7 . . ?
C35 C34 H34 120.7 . . ?
C36 C35 C34 120.7(7) . . ?
C36 C35 H35 119.7 . . ?
C34 C35 H35 119.7 . . ?
C35 C36 C31 120.3(7) . . ?
C35 C36 H36 119.8 . . ?
C31 C36 H36 119.8 . . ?
C60 Au3 P3 174.47(18) . . ?
C60 Au3 Cl3 93.77(18) . . ?
P3 Au3 Cl3 91.14(5) . . ?
C60 Au3 Au4 91.04(17) . . ?
P3 Au3 Au4 83.74(4) . . ?
Cl3 Au3 Au4 170.35(4) . . ?
C42 Au4 P4 172.48(18) . . ?
C42 Au4 Cl4 93.67(17) . . ?
P4 Au4 Cl4 93.00(6) . . ?
C42 Au4 Au3 90.06(17) . . ?
P4 Au4 Au3 82.79(4) . . ?
Cl4 Au4 Au3 169.78(4) . . ?
C37 P3 C49 111.4(3) . . ?
C37 P3 C43 106.9(3) . . ?
C49 P3 C43 106.0(3) . . ?
C37 P3 Au3 106.5(2) . . ?
C49 P3 Au3 111.8(2) . . ?
C43 P3 Au3 114.26(19) . . ?
C55 P4 C61 106.4(3) . . ?
C55 P4 C67 106.8(5) . . ?
C61 P4 C67 109.6(7) . . ?
C55 P4 C67A 116.8(11) . . ?
C61 P4 C67A 102.2(15) . . ?
C55 P4 Au4 106.8(2) . . ?
C61 P4 Au4 117.7(2) . . ?
C67 P4 Au4 109.0(7) . . ?
C67A P4 Au4 107.5(15) . . ?
C38 C37 C42 122.5(6) . . ?
C38 C37 P3 122.4(5) . . ?
C42 C37 P3 114.7(4) . . ?
C39 C38 C37 119.4(6) . . ?
C39 C38 H38 120.3 . . ?
C37 C38 H38 120.3 . . ?
C40 C39 C38 120.1(6) . . ?
C40 C39 H39 119.9 . . ?
C38 C39 H39 119.9 . . ?
C41 C40 C39 118.9(6) . . ?
C41 C40 H40 120.5 . . ?
C39 C40 H40 120.5 . . ?
F3 C41 C40 116.9(5) . . ?
F3 C41 C42 118.9(6) . . ?
C40 C41 C42 124.2(6) . . ?
C41 C42 C37 114.8(6) . . ?
C41 C42 Au4 123.6(5) . . ?
C37 C42 Au4 121.6(4) . . ?
C48 C43 C44 119.4(6) . . ?
C48 C43 P3 122.3(5) . . ?
C44 C43 P3 118.2(5) . . ?
C45 C44 C43 120.4(6) . . ?
C45 C44 H44 119.8 . . ?
C43 C44 H44 119.8 . . ?
C44 C45 C46 119.7(6) . . ?
C44 C45 H45 120.2 . . ?
C46 C45 H45 120.2 . . ?
C47 C46 C45 119.6(6) . . ?
C47 C46 H46 120.2 . . ?
C45 C46 H46 120.2 . . ?
C48 C47 C46 121.0(6) . . ?
C48 C47 H47 119.5 . . ?
C46 C47 H47 119.5 . . ?
C43 C48 C47 119.9(6) . . ?
C43 C48 H48 120.1 . . ?
C47 C48 H48 120.1 . . ?
C54 C49 C50 120.4(6) . . ?
C54 C49 P3 117.8(5) . . ?
C50 C49 P3 121.6(5) . . ?
C51 C50 C49 119.2(6) . . ?
C51 C50 H50 120.4 . . ?
C49 C50 H50 120.4 . . ?
C50 C51 C52 120.8(6) . . ?
C50 C51 H51 119.6 . . ?
C52 C51 H51 119.6 . . ?
C53 C52 C51 119.2(6) . . ?
C53 C52 H52 120.4 . . ?
C51 C52 H52 120.4 . . ?
C54 C53 C52 121.6(6) . . ?
C54 C53 H53 119.2 . . ?
C52 C53 H53 119.2 . . ?
C53 C54 C49 118.8(6) . . ?
C53 C54 H54 120.6 . . ?
C49 C54 H54 120.6 . . ?
C60 C55 C56 121.7(6) . . ?
C60 C55 P4 115.6(5) . . ?
C56 C55 P4 122.4(6) . . ?
C57 C56 C55 119.5(7) . . ?
C57 C56 H56 120.2 . . ?
C55 C56 H56 120.2 . . ?
C56 C57 C58 119.8(7) . . ?
C56 C57 H57 120.1 . . ?
C58 C57 H57 120.1 . . ?
C59 C58 C57 118.4(7) . . ?
C59 C58 H58 120.8 . . ?
C57 C58 H58 120.8 . . ?
C58 C59 F4 116.6(6) . . ?
C58 C59 C60 125.3(7) . . ?
F4 C59 C60 118.1(6) . . ?
C59 C60 C55 115.0(6) . . ?
C59 C60 Au3 124.8(5) . . ?
C55 C60 Au3 119.9(4) . . ?
C62 C61 C66 118.5(6) . . ?
C62 C61 P4 120.0(5) . . ?
C66 C61 P4 121.4(5) . . ?
C63 C62 C61 121.3(7) . . ?
C63 C62 H62 119.3 . . ?
C61 C62 H62 119.3 . . ?
C62 C63 C64 120.0(7) . . ?
C62 C63 H63 120.0 . . ?
C64 C63 H63 120.0 . . ?
C65 C64 C63 119.5(7) . . ?
C65 C64 H64 120.3 . . ?
C63 C64 H64 120.3 . . ?
C64 C65 C66 121.5(7) . . ?
C64 C65 H65 119.2 . . ?
C66 C65 H65 119.2 . . ?
C65 C66 C61 119.2(7) . . ?
C65 C66 H66 120.4 . . ?
C61 C66 H66 120.4 . . ?
C72 C67 C68 120.3(9) . . ?
C72 C67 P4 118.3(11) . . ?
C68 C67 P4 121.2(11) . . ?
C69 C68 C67 117.4(10) . . ?
C69 C68 H68 121.3 . . ?
C67 C68 H68 121.3 . . ?
C70 C69 C68 122.1(11) . . ?
C70 C69 H69 119.0 . . ?
C68 C69 H69 119.0 . . ?
C71 C70 C69 120.1(11) . . ?
C71 C70 H70 119.9 . . ?
C69 C70 H70 120.0 . . ?
C70 C71 C72 119.6(12) . . ?
C70 C71 H71 120.2 . . ?
C72 C71 H71 120.2 . . ?
C67 C72 C71 120.4(11) . . ?
C67 C72 H72 119.8 . . ?
C71 C72 H72 119.8 . . ?
C72A C67A C68A 119.2(16) . . ?
C72A C67A P4 120(2) . . ?
C68A C67A P4 120(2) . . ?
C69A C68A C67A 117.9(18) . . ?
C69A C68A H68A 121.1 . . ?
C67A C68A H68A 121.0 . . ?
C70A C69A C68A 122(2) . . ?
C70A C69A H69A 119.2 . . ?
C68A C69A H69A 119.2 . . ?
C71A C70A C69A 121(2) . . ?
C71A C70A H70A 119.6 . . ?
C69A C70A H70A 119.6 . . ?
C70A C71A C72A 119(2) . . ?
C70A C71A H71A 120.5 . . ?
C72A C71A H71A 120.5 . . ?
C67A C72A C71A 121(2) . . ?
C67A C72A H72A 119.3 . . ?
C71A C72A H72A 119.3 . . ?
Cl6 C1S Cl5 122.4(16) . . ?
Cl6 C1S H1S1 106.7 . . ?
Cl5 C1S H1S1 106.7 . . ?
Cl6 C1S H1S2 106.7 . . ?
Cl5 C1S H1S2 106.7 . . ?
H1S1 C1S H1S2 106.6 . . ?
Cl8 C2S Cl7 123.5(19) . . ?
Cl8 C2S H2S1 106.5 . . ?
Cl7 C2S H2S1 106.5 . . ?
Cl8 C2S H2S2 106.5 . . ?
Cl7 C2S H2S2 106.5 . . ?
H2S1 C2S H2S2 106.5 . . ?
Cl8A C2T Cl7A 120(3) . . ?
Cl8A C2T H2T1 107.4 . . ?
Cl7A C2T H2T1 107.4 . . ?
Cl8A C2T H2T2 107.4 . . ?
Cl7A C2T H2T2 107.4 . . ?
H2T1 C2T H2T2 106.9 . . ?

loop_
_geom_bond_atom_site_label_1
_geom_bond_atom_site_label_2
_geom_bond_distance
_geom_bond_site_symmetry_2
_geom_bond_publ_flag
Au1 C24 2.075(6) . ?
Au1 P1 2.3381(15) . ?
Au1 Cl1 2.3650(15) . ?
Au1 Au2 2.5390(3) . ?
Au2 C6 2.067(6) . ?
Au2 P2 2.3429(16) . ?
Au2 Cl2 2.3612(18) . ?
P1 C13 1.806(6) . ?
P1 C1 1.808(6) . ?
P1 C7 1.814(7) . ?
P2 C31 1.800(7) . ?
P2 C19 1.805(7) . ?
P2 C25 1.807(7) . ?
F1 C5 1.364(7) . ?
F2 C23 1.355(7) . ?
C1 C6 1.406(9) . ?
C1 C2 1.408(8) . ?
C2 C3 1.376(9) . ?
C2 H2 0.9500 . ?
C3 C4 1.378(10) . ?
C3 H3 0.9500 . ?
C4 C5 1.373(9) . ?
C4 H4 0.9500 . ?
C5 C6 1.387(8) . ?
C7 C12 1.378(9) . ?
C7 C8 1.402(9) . ?
C8 C9 1.383(10) . ?
C8 H8 0.9500 . ?
C9 C10 1.382(11) . ?
C9 H9 0.9500 . ?
C10 C11 1.377(11) . ?
C10 H10 0.9500 . ?
C11 C12 1.400(10) . ?
C11 H11 0.9500 . ?
C12 H12 0.9500 . ?
C13 C14 1.401(9) . ?
C13 C18 1.403(9) . ?
C14 C15 1.379(9) . ?
C14 H14 0.9500 . ?
C15 C16 1.374(10) . ?
C15 H15 0.9500 . ?
C16 C17 1.382(10) . ?
C16 H16 0.9500 . ?
C17 C18 1.377(9) . ?
C17 H17 0.9500 . ?
C18 H18 0.9500 . ?
C19 C20 1.400(9) . ?
C19 C24 1.404(9) . ?
C20 C21 1.378(10) . ?
C20 H20 0.9500 . ?
C21 C22 1.378(10) . ?
C21 H21 0.9500 . ?
C22 C23 1.371(9) . ?
C22 H22 0.9500 . ?
C23 C24 1.385(9) . ?
C25 C30 1.385(9) . ?
C25 C26 1.389(9) . ?
C26 C27 1.381(10) . ?
C26 H26 0.9500 . ?
C27 C28 1.396(11) . ?
C27 H27 0.9500 . ?
C28 C29 1.368(11) . ?
C28 H28 0.9500 . ?
C29 C30 1.387(10) . ?
C29 H29 0.9500 . ?
C30 H30 0.9500 . ?
C31 C32 1.386(10) . ?
C31 C36 1.393(10) . ?
C32 C33 1.383(10) . ?
C32 H32 0.9500 . ?
C33 C34 1.380(11) . ?
C33 H33 0.9500 . ?
C34 C35 1.398(11) . ?
C34 H34 0.9500 . ?
C35 C36 1.373(10) . ?
C35 H35 0.9500 . ?
C36 H36 0.9500 . ?
Au3 C60 2.064(6) . ?
Au3 P3 2.3313(15) . ?
Au3 Cl3 2.3673(15) . ?
Au3 Au4 2.5494(3) . ?
Au4 C42 2.068(6) . ?
Au4 P4 2.3383(16) . ?
Au4 Cl4 2.3715(16) . ?
P3 C37 1.799(6) . ?
P3 C49 1.804(6) . ?
P3 C43 1.809(7) . ?
P4 C55 1.803(7) . ?
P4 C61 1.805(7) . ?
P4 C67 1.806(7) . ?
P4 C67A 1.806(7) . ?
F3 C41 1.364(7) . ?
F4 C59 1.374(8) . ?
C37 C38 1.398(8) . ?
C37 C42 1.407(9) . ?
C38 C39 1.384(9) . ?
C38 H38 0.9500 . ?
C39 C40 1.384(10) . ?
C39 H39 0.9500 . ?
C40 C41 1.376(9) . ?
C40 H40 0.9500 . ?
C41 C42 1.398(8) . ?
C43 C48 1.377(9) . ?
C43 C44 1.409(8) . ?
C44 C45 1.377(9) . ?
C44 H44 0.9500 . ?
C45 C46 1.393(10) . ?
C45 H45 0.9500 . ?
C46 C47 1.384(9) . ?
C46 H46 0.9500 . ?
C47 C48 1.381(9) . ?
C47 H47 0.9500 . ?
C48 H48 0.9500 . ?
C49 C54 1.399(8) . ?
C49 C50 1.403(8) . ?
C50 C51 1.386(9) . ?
C50 H50 0.9500 . ?
C51 C52 1.390(10) . ?
C51 H51 0.9500 . ?
C52 C53 1.385(9) . ?
C52 H52 0.9500 . ?
C53 C54 1.382(9) . ?
C53 H53 0.9500 . ?
C54 H54 0.9500 . ?
C55 C60 1.393(9) . ?
C55 C56 1.406(9) . ?
C56 C57 1.383(11) . ?
C56 H56 0.9500 . ?
C57 C58 1.385(12) . ?
C57 H57 0.9500 . ?
C58 C59 1.361(9) . ?
C58 H58 0.9500 . ?
C59 C60 1.383(9) . ?
C61 C62 1.390(9) . ?
C61 C66 1.394(10) . ?
C62 C63 1.370(10) . ?
C62 H62 0.9500 . ?
C63 C64 1.375(11) . ?
C63 H63 0.9500 . ?
C64 C65 1.369(11) . ?
C64 H64 0.9500 . ?
C65 C66 1.382(10) . ?
C65 H65 0.9500 . ?
C66 H66 0.9500 . ?
C67 C72 1.387(13) . ?
C67 C68 1.407(12) . ?
C68 C69 1.400(14) . ?
C68 H68 0.9500 . ?
C69 C70 1.374(18) . ?
C69 H69 0.9500 . ?
C70 C71 1.370(17) . ?
C70 H70 0.9500 . ?
C71 C72 1.400(13) . ?
C71 H71 0.9500 . ?
C72 H72 0.9500 . ?
C67A C72A 1.388(18) . ?
C67A C68A 1.408(17) . ?
C68A C69A 1.404(19) . ?
C68A H68A 0.9500 . ?
C69A C70A 1.37(2) . ?
C69A H69A 0.9500 . ?
C70A C71A 1.36(2) . ?
C70A H70A 0.9500 . ?
C71A C72A 1.402(17) . ?
C71A H71A 0.9500 . ?
C72A H72A 0.9500 . ?
Cl5 C1S 1.616(12) . ?
C1S Cl6 1.616(12) . ?
C1S H1S1 0.9900 . ?
C1S H1S2 0.9900 . ?
Cl7 C2S 1.774(15) . ?
C2S Cl8 1.774(15) . ?
C2S H2S1 0.9900 . ?
C2S H2S2 0.9900 . ?
Cl7A C2T 1.774(15) . ?
C2T Cl8A 1.774(15) . ?
C2T H2T1 0.9900 . ?
C2T H2T2 0.9900 . ?
O1 C3S 1.44(2) . ?
O1 H1 0.8400 . ?
C3S H3S1 0.9800 . ?
C3S H3S2 0.9800 . ?
C3S H3S3 0.9800 . ?

loop_
_geom_torsion_atom_site_label_1
_geom_torsion_atom_site_label_2
_geom_torsion_atom_site_label_3
_geom_torsion_atom_site_label_4
_geom_torsion
_geom_torsion_site_symmetry_1
_geom_torsion_site_symmetry_2
_geom_torsion_site_symmetry_3
_geom_torsion_site_symmetry_4
_geom_torsion_publ_flag
C24 Au1 Au2 C6 141.1(2) . . . . ?
P1 Au1 Au2 C6 -37.39(18) . . . . ?
C24 Au1 Au2 P2 -40.55(17) . . . . ?
P1 Au1 Au2 P2 140.92(6) . . . . ?
Cl1 Au1 P1 C13 88.8(2) . . . . ?
Au2 Au1 P1 C13 -83.2(2) . . . . ?
Cl1 Au1 P1 C1 -150.7(2) . . . . ?
Au2 Au1 P1 C1 37.2(2) . . . . ?
Cl1 Au1 P1 C7 -34.8(2) . . . . ?
Au2 Au1 P1 C7 153.2(2) . . . . ?
Cl2 Au2 P2 C31 -22.8(3) . . . . ?
Au1 Au2 P2 C31 163.2(3) . . . . ?
Cl2 Au2 P2 C19 -140.3(2) . . . . ?
Au1 Au2 P2 C19 45.7(2) . . . . ?
Cl2 Au2 P2 C25 100.6(2) . . . . ?
Au1 Au2 P2 C25 -73.5(2) . . . . ?
C13 P1 C1 C6 101.9(5) . . . . ?
C7 P1 C1 C6 -142.2(5) . . . . ?
Au1 P1 C1 C6 -20.4(5) . . . . ?
C13 P1 C1 C2 -83.3(6) . . . . ?
C7 P1 C1 C2 32.6(6) . . . . ?
Au1 P1 C1 C2 154.4(5) . . . . ?
C6 C1 C2 C3 0.9(9) . . . . ?
P1 C1 C2 C3 -173.5(5) . . . . ?
C1 C2 C3 C4 3.6(10) . . . . ?
C2 C3 C4 C5 -3.3(10) . . . . ?
C3 C4 C5 F1 177.8(6) . . . . ?
C3 C4 C5 C6 -1.7(11) . . . . ?
F1 C5 C6 C1 -173.7(6) . . . . ?
C4 C5 C6 C1 5.9(10) . . . . ?
F1 C5 C6 Au2 13.4(9) . . . . ?
C4 C5 C6 Au2 -167.0(5) . . . . ?
C2 C1 C6 C5 -5.5(9) . . . . ?
P1 C1 C6 C5 169.3(5) . . . . ?
C2 C1 C6 Au2 167.8(5) . . . . ?
P1 C1 C6 Au2 -17.4(7) . . . . ?
Cl2 Au2 C6 C5 40.3(6) . . . . ?
Au1 Au2 C6 C5 -145.8(6) . . . . ?
Cl2 Au2 C6 C1 -132.3(5) . . . . ?
Au1 Au2 C6 C1 41.6(5) . . . . ?
C13 P1 C7 C12 -4.6(6) . . . . ?
C1 P1 C7 C12 -121.8(5) . . . . ?
Au1 P1 C7 C12 121.5(5) . . . . ?
C13 P1 C7 C8 175.0(4) . . . . ?
C1 P1 C7 C8 57.8(5) . . . . ?
Au1 P1 C7 C8 -58.9(5) . . . . ?
C12 C7 C8 C9 0.2(9) . . . . ?
P1 C7 C8 C9 -179.4(5) . . . . ?
C7 C8 C9 C10 0.2(10) . . . . ?
C8 C9 C10 C11 -0.5(11) . . . . ?
C9 C10 C11 C12 0.3(11) . . . . ?
C8 C7 C12 C11 -0.4(10) . . . . ?
P1 C7 C12 C11 179.2(5) . . . . ?
C10 C11 C12 C7 0.1(10) . . . . ?
C1 P1 C13 C14 179.7(5) . . . . ?
C7 P1 C13 C14 65.4(6) . . . . ?
Au1 P1 C13 C14 -61.7(6) . . . . ?
C1 P1 C13 C18 -1.8(7) . . . . ?
C7 P1 C13 C18 -116.1(6) . . . . ?
Au1 P1 C13 C18 116.8(5) . . . . ?
C18 C13 C14 C15 1.3(10) . . . . ?
P1 C13 C14 C15 179.9(5) . . . . ?
C13 C14 C15 C16 -0.4(11) . . . . ?
C14 C15 C16 C17 -1.3(12) . . . . ?
C15 C16 C17 C18 2.1(11) . . . . ?
C16 C17 C18 C13 -1.1(11) . . . . ?
C14 C13 C18 C17 -0.6(10) . . . . ?
P1 C13 C18 C17 -179.1(5) . . . . ?
C31 P2 C19 C20 19.8(6) . . . . ?
C25 P2 C19 C20 -95.9(6) . . . . ?
Au2 P2 C19 C20 142.5(5) . . . . ?
C31 P2 C19 C24 -155.6(5) . . . . ?
C25 P2 C19 C24 88.7(5) . . . . ?
Au2 P2 C19 C24 -32.9(5) . . . . ?
C24 C19 C20 C21 1.9(9) . . . . ?
P2 C19 C20 C21 -173.2(5) . . . . ?
C19 C20 C21 C22 0.3(10) . . . . ?
C20 C21 C22 C23 -1.2(10) . . . . ?
C21 C22 C23 F2 177.7(6) . . . . ?
C21 C22 C23 C24 0.0(10) . . . . ?
F2 C23 C24 C19 -175.7(5) . . . . ?
C22 C23 C24 C19 2.0(9) . . . . ?
F2 C23 C24 Au1 3.9(8) . . . . ?
C22 C23 C24 Au1 -178.5(5) . . . . ?
C20 C19 C24 C23 -2.9(9) . . . . ?
P2 C19 C24 C23 172.6(4) . . . . ?
C20 C19 C24 Au1 177.6(5) . . . . ?
P2 C19 C24 Au1 -6.9(6) . . . . ?
Cl1 Au1 C24 C23 46.9(5) . . . . ?
Au2 Au1 C24 C23 -141.0(5) . . . . ?
Cl1 Au1 C24 C19 -133.6(5) . . . . ?
Au2 Au1 C24 C19 38.5(5) . . . . ?
C31 P2 C25 C30 100.7(6) . . . . ?
C19 P2 C25 C30 -142.9(6) . . . . ?
Au2 P2 C25 C30 -27.1(6) . . . . ?
C31 P2 C25 C26 -74.5(6) . . . . ?
C19 P2 C25 C26 41.8(7) . . . . ?
Au2 P2 C25 C26 157.6(5) . . . . ?
C30 C25 C26 C27 -0.5(11) . . . . ?
P2 C25 C26 C27 174.8(6) . . . . ?
C25 C26 C27 C28 -0.1(12) . . . . ?
C26 C27 C28 C29 0.0(12) . . . . ?
C27 C28 C29 C30 0.9(12) . . . . ?
C26 C25 C30 C29 1.3(11) . . . . ?
P2 C25 C30 C29 -174.0(6) . . . . ?
C28 C29 C30 C25 -1.5(11) . . . . ?
C19 P2 C31 C32 -128.8(6) . . . . ?
C25 P2 C31 C32 -11.1(6) . . . . ?
Au2 P2 C31 C32 115.7(5) . . . . ?
C19 P2 C31 C36 55.3(6) . . . . ?
C25 P2 C31 C36 173.1(5) . . . . ?
Au2 P2 C31 C36 -60.2(6) . . . . ?
C36 C31 C32 C33 0.5(11) . . . . ?
P2 C31 C32 C33 -175.4(6) . . . . ?
C31 C32 C33 C34 -0.9(12) . . . . ?
C32 C33 C34 C35 0.3(12) . . . . ?
C33 C34 C35 C36 0.6(12) . . . . ?
C34 C35 C36 C31 -0.9(12) . . . . ?
C32 C31 C36 C35 0.3(11) . . . . ?
P2 C31 C36 C35 176.3(6) . . . . ?
C60 Au3 Au4 C42 144.2(2) . . . . ?
P3 Au3 Au4 C42 -37.58(17) . . . . ?
C60 Au3 Au4 P4 -38.09(17) . . . . ?
P3 Au3 Au4 P4 140.09(5) . . . . ?
C60 Au3 Au4 Cl4 -104.3(3) . . . . ?
P3 Au3 Au4 Cl4 73.9(2) . . . . ?
Cl3 Au3 P3 C37 -147.9(2) . . . . ?
Au4 Au3 P3 C37 40.3(2) . . . . ?
Cl3 Au3 P3 C49 90.3(2) . . . . ?
Au4 Au3 P3 C49 -81.5(2) . . . . ?
Cl3 Au3 P3 C43 -30.2(2) . . . . ?
Au4 Au3 P3 C43 158.0(2) . . . . ?
Cl4 Au4 P4 C55 -150.1(2) . . . . ?
Au3 Au4 P4 C55 39.3(2) . . . . ?
Cl4 Au4 P4 C61 -30.6(2) . . . . ?
Au3 Au4 P4 C61 158.7(2) . . . . ?
Cl4 Au4 P4 C67 94.9(5) . . . . ?
Au3 Au4 P4 C67 -75.8(5) . . . . ?
Cl4 Au4 P4 C67A 83.9(13) . . . . ?
Au3 Au4 P4 C67A -86.7(13) . . . . ?
C49 P3 C37 C38 -91.5(6) . . . . ?
C43 P3 C37 C38 23.9(6) . . . . ?
Au3 P3 C37 C38 146.4(5) . . . . ?
C49 P3 C37 C42 95.9(5) . . . . ?
C43 P3 C37 C42 -148.7(5) . . . . ?
Au3 P3 C37 C42 -26.2(5) . . . . ?
C42 C37 C38 C39 1.9(9) . . . . ?
P3 C37 C38 C39 -170.1(5) . . . . ?
C37 C38 C39 C40 0.2(9) . . . . ?
C38 C39 C40 C41 -1.8(10) . . . . ?
C39 C40 C41 F3 179.0(6) . . . . ?
C39 C40 C41 C42 1.6(10) . . . . ?
F3 C41 C42 C37 -177.0(5) . . . . ?
C40 C41 C42 C37 0.4(10) . . . . ?
F3 C41 C42 Au4 5.3(9) . . . . ?
C40 C41 C42 Au4 -177.3(5) . . . . ?
C38 C37 C42 C41 -2.2(9) . . . . ?
P3 C37 C42 C41 170.4(5) . . . . ?
C38 C37 C42 Au4 175.6(5) . . . . ?
P3 C37 C42 Au4 -11.8(7) . . . . ?
Cl4 Au4 C42 C41 45.8(5) . . . . ?
Au3 Au4 C42 C41 -143.7(5) . . . . ?
Cl4 Au4 C42 C37 -131.7(5) . . . . ?
Au3 Au4 C42 C37 38.7(5) . . . . ?
C37 P3 C43 C48 -131.1(5) . . . . ?
C49 P3 C43 C48 -12.2(6) . . . . ?
Au3 P3 C43 C48 111.4(5) . . . . ?
C37 P3 C43 C44 50.7(5) . . . . ?
C49 P3 C43 C44 169.6(5) . . . . ?
Au3 P3 C43 C44 -66.7(5) . . . . ?
C48 C43 C44 C45 1.4(9) . . . . ?
P3 C43 C44 C45 179.6(5) . . . . ?
C43 C44 C45 C46 -1.8(9) . . . . ?
C44 C45 C46 C47 1.1(9) . . . . ?
C45 C46 C47 C48 0.2(9) . . . . ?
C44 C43 C48 C47 -0.2(9) . . . . ?
P3 C43 C48 C47 -178.3(5) . . . . ?
C46 C47 C48 C43 -0.6(9) . . . . ?
C37 P3 C49 C54 -162.0(5) . . . . ?
C43 P3 C49 C54 82.1(5) . . . . ?
Au3 P3 C49 C54 -43.1(6) . . . . ?
C37 P3 C49 C50 22.4(7) . . . . ?
C43 P3 C49 C50 -93.5(6) . . . . ?
Au3 P3 C49 C50 141.4(5) . . . . ?
C54 C49 C50 C51 -1.2(10) . . . . ?
P3 C49 C50 C51 174.2(5) . . . . ?
C49 C50 C51 C52 -0.8(11) . . . . ?
C50 C51 C52 C53 1.9(12) . . . . ?
C51 C52 C53 C54 -0.9(12) . . . . ?
C52 C53 C54 C49 -1.1(11) . . . . ?
C50 C49 C54 C53 2.2(10) . . . . ?
P3 C49 C54 C53 -173.4(5) . . . . ?
C61 P4 C55 C60 -150.5(5) . . . . ?
C67 P4 C55 C60 92.5(9) . . . . ?
C67A P4 C55 C60 96.2(19) . . . . ?
Au4 P4 C55 C60 -24.0(5) . . . . ?
C61 P4 C55 C56 23.9(7) . . . . ?
C67 P4 C55 C56 -93.1(10) . . . . ?
C67A P4 C55 C56 -89.4(19) . . . . ?
Au4 P4 C55 C56 150.4(6) . . . . ?
C60 C55 C56 C57 1.1(12) . . . . ?
P4 C55 C56 C57 -173.0(7) . . . . ?
C55 C56 C57 C58 2.2(14) . . . . ?
C56 C57 C58 C59 -2.1(13) . . . . ?
C57 C58 C59 F4 177.8(7) . . . . ?
C57 C58 C59 C60 -1.3(12) . . . . ?
C58 C59 C60 C55 4.3(10) . . . . ?
F4 C59 C60 C55 -174.7(5) . . . . ?
C58 C59 C60 Au3 -170.6(6) . . . . ?
F4 C59 C60 Au3 10.3(8) . . . . ?
C56 C55 C60 C59 -4.1(9) . . . . ?
P4 C55 C60 C59 170.4(5) . . . . ?
C56 C55 C60 Au3 171.1(6) . . . . ?
P4 C55 C60 Au3 -14.4(7) . . . . ?
Cl3 Au3 C60 C59 43.7(5) . . . . ?
Au4 Au3 C60 C59 -144.7(5) . . . . ?
Cl3 Au3 C60 C55 -131.0(5) . . . . ?
Au4 Au3 C60 C55 40.6(5) . . . . ?
C55 P4 C61 C62 79.3(6) . . . . ?
C67 P4 C61 C62 -165.6(8) . . . . ?
C67A P4 C61 C62 -157.7(13) . . . . ?
Au4 P4 C61 C62 -40.3(6) . . . . ?
C55 P4 C61 C66 -97.5(6) . . . . ?
C67 P4 C61 C66 17.7(8) . . . . ?
C67A P4 C61 C66 25.5(13) . . . . ?
Au4 P4 C61 C66 142.9(5) . . . . ?
C66 C61 C62 C63 1.0(11) . . . . ?
P4 C61 C62 C63 -175.9(6) . . . . ?
C61 C62 C63 C64 -0.7(11) . . . . ?
C62 C63 C64 C65 0.0(11) . . . . ?
C63 C64 C65 C66 0.4(12) . . . . ?
C64 C65 C66 C61 -0.1(12) . . . . ?
C62 C61 C66 C65 -0.6(11) . . . . ?
P4 C61 C66 C65 176.2(6) . . . . ?
C55 P4 C67 C72 -164.5(14) . . . . ?
C61 P4 C67 C72 80.6(15) . . . . ?
C67A P4 C67 C72 34(12) . . . . ?
Au4 P4 C67 C72 -49.4(15) . . . . ?
C55 P4 C67 C68 20.0(15) . . . . ?
C61 P4 C67 C68 -94.9(13) . . . . ?
C67A P4 C67 C68 -142(13) . . . . ?
Au4 P4 C67 C68 135.1(12) . . . . ?
C72 C67 C68 C69 0.0(15) . . . . ?
P4 C67 C68 C69 175.4(15) . . . . ?
C67 C68 C69 C70 1.9(15) . . . . ?
C68 C69 C70 C71 -3(2) . . . . ?
C69 C70 C71 C72 1(3) . . . . ?
C68 C67 C72 C71 -1(3) . . . . ?
P4 C67 C72 C71 -177(2) . . . . ?
C70 C71 C72 C67 1(3) . . . . ?
C55 P4 C67A C72A -151(3) . . . . ?
C61 P4 C67A C72A 93(3) . . . . ?
C67 P4 C67A C72A -132(13) . . . . ?
Au4 P4 C67A C72A -32(3) . . . . ?
C55 P4 C67A C68A 22(3) . . . . ?
C61 P4 C67A C68A -93(3) . . . . ?
C67 P4 C67A C68A 42(10) . . . . ?
Au4 P4 C67A C68A 142(2) . . . . ?
C72A C67A C68A C69A -2(2) . . . . ?
P4 C67A C68A C69A -176(3) . . . . ?
C67A C68A C69A C70A -1(2) . . . . ?
C68A C69A C70A C71A 2(5) . . . . ?
C69A C70A C71A C72A 0(6) . . . . ?
C68A C67A C72A C71A 4(5) . . . . ?
P4 C67A C72A C71A 177(4) . . . . ?
C70A C71A C72A C67A -3(7) . . . . ?
